data_2006442
loop_
_publ_author_name
'G\"une\;s, Bilal'
'Soylu, H\"useyin'
'\"Ozbey, S\"uheyla'
'Kendi, Engin'
'Ayd\?in, Ali'

_publ_section_title
;
 The 4:2 Diels--Alder Adduct of 1,3-Cyclopentadiene with
 1,4-Naphthoquinone
;
_journal_issue 9
_journal_name_full 'Acta Crystallographica Section C'
_journal_page_first 1301
_journal_page_last 1302
_journal_paper_doi 10.1107/S0108270197005830
_journal_volume 53
_journal_year 1997
_chemical_formula_sum 'C15 H12 O2'
_chemical_formula_weight 224.25
_chemical_name_systematic
;
 1,4-Methano-1,4,4a,9a-Tetrahydroanthracene-9,10-Dione
;
_space_group_IT_number 2
_symmetry_cell_setting triclinic
_symmetry_space_group_name_Hall '-P 1'
_symmetry_space_group_name_H-M 'P -1'
_audit_creation_method SHELXL
_cell_angle_alpha 71.698(9)
_cell_angle_beta 86.980(9)
_cell_angle_gamma 77.019(10)
_cell_formula_units_Z 4
_cell_length_a 9.4077(12)
_cell_length_b 10.1752(10)
_cell_length_c 12.5542(13)
_cell_measurement_reflns_used 25
_cell_measurement_temperature 293(2)
_cell_measurement_theta_max 18
_cell_measurement_theta_min 9
_cell_volume 1111.6(2)
_computing_cell_refinement 'CAD-4 Software'
_computing_data_collection 'CAD-4 Software (Enraf-Nonius, 1993)'
_computing_data_reduction 'MolEN (Fair, 1990)'
_computing_molecular_graphics 'ORTEPII (Johnson, 1976)'
_computing_publication_material SHELXL93
_computing_structure_refinement 'SHELXL93 (Sheldrick, 1993)'
_computing_structure_solution 'SHELXS86 (Sheldrick, 1990)'
_diffrn_ambient_temperature 293(2)
_diffrn_measurement_device 'Enraf-Nonius CAD-4 diffractometer'
_diffrn_measurement_method \w/2\q
_diffrn_radiation_monochromator graphite
_diffrn_radiation_source 'fine-focus sealed tube'
_diffrn_radiation_type MoK\a
_diffrn_radiation_wavelength 0.71073
_diffrn_reflns_av_R_equivalents 0.0000
_diffrn_reflns_av_sigmaI/netI 0.0400
_diffrn_reflns_limit_h_max 11
_diffrn_reflns_limit_h_min 0
_diffrn_reflns_limit_k_max 12
_diffrn_reflns_limit_k_min -12
_diffrn_reflns_limit_l_max 15
_diffrn_reflns_limit_l_min -15
_diffrn_reflns_number 4502
_diffrn_reflns_theta_max 26.29
_diffrn_reflns_theta_min 2.30
_diffrn_standards_decay_% 2.3
_diffrn_standards_interval_time 120
_diffrn_standards_number 3
_exptl_absorpt_coefficient_mu 0.088
_exptl_absorpt_correction_T_max 0.999
_exptl_absorpt_correction_T_min 0.924
_exptl_absorpt_correction_type 'Empirical via \y scan (Fair, 1990)'
_exptl_crystal_colour colourless
_exptl_crystal_density_diffrn 1.340
_exptl_crystal_density_method 'not measured'
_exptl_crystal_description prismatic
_exptl_crystal_F_000 472
_exptl_crystal_size_max 0.64
_exptl_crystal_size_mid 0.44
_exptl_crystal_size_min 0.24
_refine_diff_density_max 0.182
_refine_diff_density_min -0.172
_refine_ls_extinction_coef 0.0080(10)
_refine_ls_extinction_method 'SHELXL93 (Sheldrick, 1993)'
_refine_ls_goodness_of_fit_all 1.481
_refine_ls_hydrogen_treatment refall
_refine_ls_matrix_type full
_refine_ls_number_parameters 404
_refine_ls_number_reflns 4502
_refine_ls_number_restraints 0
_refine_ls_R_factor_obs .0624
_refine_ls_shift/esd_max 0.000
_refine_ls_shift/esd_mean 0.000
_refine_ls_structure_factor_coef Fsqd
_refine_ls_weighting_details 'w = 1/[\s^2^(Fo^2^)+(0.0237P)^2^+0.5769P] where P=(Fo^2^+2Fc^2^)/3'
_refine_ls_weighting_scheme calc
_refine_ls_wR_factor_all 0.1292
_reflns_number_observed 2917
_reflns_number_total 4502
_reflns_observed_criterion >2sigma(I)
_cod_data_source_file ab1411.cif
_cod_data_source_block diels2
_cod_depositor_comments
;
The following automatic conversions were performed:
'_symmetry_cell_setting' value 'Triclinic' changed to 'triclinic'
according to '/home/saulius/struct/CIF-dictionaries/cif_core.dic'
dictionary named 'cif_core.dic' version 2.4.1 from 2010-06-29.

Automatic conversion script
Id: cif_fix_enum 1527 2010-12-29 10:47:43Z saulius 
;
_cod_database_code 2006442

loop_
_symmetry_equiv_pos_as_xyz
'x, y, z'
'-x, -y, -z'

loop_
_atom_site_aniso_label
_atom_site_aniso_U_11
_atom_site_aniso_U_22
_atom_site_aniso_U_33
_atom_site_aniso_U_12
_atom_site_aniso_U_13
_atom_site_aniso_U_23
O1 .072(2) .114(2) .0410(10) -.0300(10) -.0050(10) -.0030(10)
C2 .0360(10) .051(2) .0430(10) -.0010(10) .0030(10) -.0180(10)
C6 .046(2) .060(2) .046(2) -.0030(10) .0000(10) -.0300(10)
C3 .0370(10) .049(2) .0440(10) .0010(10) -.0020(10) -.0200(10)
C1 .040(2) .066(2) .043(2) -.0010(10) .0020(10) -.0180(10)
O2 .080(2) 0..087(2) .0510(10) -.0240(10) -.0060(10) .0020(10)
C4 .048(2) .051(2) .043(2) -.0010(10) .0010(10) -.0140(10)
C5 .053(2) .043(2) .054(2) -.0070(10) .0020(10) -.0220(10)
C12 .039(2) .067(2) .066(2) -.0070(10) .0050(10) -.036(2)
C14 .044(2) .073(2) .049(2) -.0080(10) -.0060(10) -.024(2)
C7 .047(2) .070(2) .061(2) -.012(2) .0010(10) -.017(2)
C13 .040(2) .055(2) .074(2) -.0020(10) .0000(10) -.021(2)
C11 .052(2) .060(2) .053(2) -.0220(10) .0070(10) -.0190(10)
C10 .052(2) .065(2) .051(2) .001(2) -.0060(10) -.023(2)
C15 .052(2) .082(3) .076(2) -.025(2) -.001(2) -.038(2)
C9 .051(2) .091(3) .075(2) -.012(2) -.013(2) -.040(2)
C8 .055(2) .080(3) .086(3) -.025(2) .000(2) -.030(2)
O1A .084(2) .124(2) .0430(10) -.034(2) -.0210(10) .0030(10)
C4A .061(2) .044(2) .043(2) -.0170(10) -.0100(10) -.0060(10)
O2A .082(2) .092(2) .0460(10) -.0130(10) -.0170(10) .0040(10)
C2A .047(2) .043(2) .052(2) -.0170(10) -.0070(10) -.0120(10)
C3A .054(2) 0..045(2) .044(2) -.0190(10) -.0020(10) -.0140(10)
C6A .058(2) .057(2) .041(2) -.0180(10) .0000(10) -.0200(10)
C1A .060(2) .056(2) .039(2) -.0240(10) -.0110(10) -.0040(10)
C5A .051(2) .046(2) .049(2) -.0060(10) -.0050(10) -.0130(10)
C12A .086(3) .077(2) .062(2) -.047(2) .005(2) -.031(2)
C7A .054(2) .063(2) .079(3) -.016(2) -.014(2) -.017(2)
C10A .076(2) .077(2) .050(2) -.037(2) .012(2) -.028(2)
C14A .073(2) .085(2) .042(2) -.043(2) .002(2) -.013(2)
C9A .064(2) .100(3) .098(3) -.038(2) .032(2) -.062(3)
C11A .055(2) .087(3) .053(2) -.026(2) -.0090(10) -.018(2)
C13A .083(3) .055(2) .078(3) -.035(2) -.004(2) -.012(2)
C8A .051(2) .073(3) .117(4) -.017(2) .004(2) -.046(2)
C15A .059(2) .112(3) .070(2) -.036(2) .008(2) -.030(2)

loop_
_atom_site_label
_atom_site_fract_x
_atom_site_fract_y
_atom_site_fract_z
_atom_site_U_iso_or_equiv
_atom_site_thermal_displace_type
_atom_site_calc_flag
_atom_site_refinement_flags
_atom_site_occupancy
_atom_site_disorder_group
_atom_site_type_symbol
O1 .1014(2) .6332(3) .7649(2) .0790(7) Uani d . 1 . O
O2 .1089(3) .9590(3) .3339(2) 0..0770(7) Uani d . 1 . O
C1 .1062(3) .7083(3) .6684(2) .0511(7) Uani d . 1 . C
C2 .0091(3) .7011(3) .5806(2) .0438(6) Uani d . 1 . C
C3 .0113(3) .7858(3) .4692(2) .0440(6) Uani d . 1 . C
C4 .1112(3) .8834(3) .4313(2) .0495(7) Uani d . 1 . C
C5 .2167(3) .8932(3) .5129(2) .0490(7) Uani d . 1 . C
C6 .2092(3) .8063(3) .6376(2) .0487(7) Uani d . 1 . C
C7 -.0874(3) .6113(4) .6127(3) .0602(8) Uani d . 1 . C
C8 -.1828(4) .6073(4) .5342(3) .0710(10) Uani d . 1 . C
C9 -.1834(4) .6931(4) .4248(3) .0690(10) Uani d . 1 . C
C10 -.0878(3) .7803(4) .3919(3) .0567(8) Uani d . 1 . C
C11 .3798(3) .8407(3) .4843(3) .0531(7) Uani d . 1 . C
C12 .4016(3) .6870(3) .4953(3) .0543(8) Uani d . 1 . C
C13 .3972(3) .6168(4) .6030(3) .0575(8) Uani d . 1 . C
C14 .3713(3) .7241(3) .6658(3) .0546(8) Uani d . 1 . C
C15 .4523(4) .8325(4) .5931(3) .0653(9) Uani d . 1 . C
O1A .5377(3) .7182(3) 1.2384(2) .0880(8) Uani d . 1 . O
O2A .3183(3) .9822(3) .8202(2) .0797(7) Uani d . 1 . O
C1A .4826(3) .7672(3) 1.1446(2) .0520(7) Uani d . 1 . C
C2A .5743(3) .7679(3) 1.0449(2) .0466(7) Uani d . 1 . C
C3A .5186(3) .8417(3) .9359(2) .0462(6) Uani d . 1 . C
C4A .3629(3) .9145(3) .9159(2) .0496(7) Uani d . 1 . C
C5A .2597(3) .9012(3) 1.0106(2) .0497(7) Uani d . 1 . C
C6A .3221(3) .8265(3) 1.1309(2) .0498(7) Uani d . 1 . C
C7A .7197(4) .6936(4) 1.0596(3) .0656(9) Uani d . 1 . C
C8A .8074(4) .6959(4) .9694(4) .0760(10) Uani d . 1 . C
C9A .7551(4) .7733(5) .8619(4) .0780(10) Uani d . 1 . C
C10A .6122(4) .8452(4) .8458(3) .0632(9) Uani d . 1 . C
C11A .1459(4) .8133(4) 1.0029(3) .0634(9) Uani d . 1 . C
C12A .2296(4) .6686(4) 1.0076(3) .0680(10) Uani d . 1 . C
C13A .2827(4) .6051(4) 1.1114(3) .0710(10) Uani d . 1 . C
C14A .2346(4) .7076(4) 1.1764(3) .0638(9) Uani d . 1 . C
C15A .0858(4) .7851(5) 1.1217(3) .0770(10) Uani d . 1 . C
H5 .207(3) .997(3) .507(2) .063(9) Uiso d . 1 . H
H6 .184(3) .871(3) .678(2) .053(8) Uiso d . 1 . H
H7 -.086(3) .549(3) .688(3) .070(10) Uiso d . 1 . H
H8 -.248(4) .541(3) .559(3) .080(10) Uiso d . 1 . H
H9 -.251(4) .692(3) .372(3) .080(10) Uiso d . 1 . H
H10 -.085(3) .842(3) .322(2) .062(9) Uiso d . 1 . H
H11 .409(3) .904(3) .415(2) .054(8) Uiso d . 1 . H
H12 .407(3) .654(3) .429(3) .080(10) Uiso d . 1 . H
H13 .392(3) .517(3) .638(3) .070(10) Uiso d . 1 . H
H14 .395(3) .687(3) .744(3) .069(9) Uiso d . 1 . H
H15A .428(3) .927(4) .607(3) .080(10) Uiso d . 1 . H
H15B .561(4) .796(3) .591(3) .080(10) Uiso d . 1 . H
H5A .208(3) .993(3) 1.005(2) .054(8) Uiso d . 1 . H
H6A .296(3) .893(3) 1.172(2) .050(8) Uiso d . 1 . H
H7A .752(4) .642(3) 1.134(3) .080(10) Uiso d . 1 . H
H8A .907(4) .646(4) .978(3) .090(10) Uiso d . 1 . H
H9A .825(4) .777(4) .801(3) .090(10) Uiso d . 1 . H
H10A .572(4) .897(4) .774(3) .090(10) Uiso d . 1 . H
H11A .077(3) .862(3) .941(3) .080(10) Uiso d . 1 . H
H12A .252(4) .634(4) .946(3) .090(10) Uiso d . 1 . H
H13A .348(4) .517(4) 1.134(3) .090(10) Uiso d . 1 . H
H14A .235(3) .670(3) 1.258(2) .065(9) Uiso d . 1 . H
H15C .045(4) .878(4) 1.137(3) .090(10) Uiso d . 1 . H
H15D .021(4) .713(4) 1.142(3) .090(10) Uiso d . 1 . H

loop_
_atom_type_symbol
_atom_type_description
_atom_type_scat_dispersion_real
_atom_type_scat_dispersion_imag
_atom_type_scat_source
C C 0.0033 0.0016 'International Tables Vol C Tables 4.2.6.8 and 6.1.1.4'
H H 0.0000 0.0000 'International Tables Vol C Tables 4.2.6.8 and 6.1.1.4'
O O 0.0106 0.0060 'International Tables Vol C Tables 4.2.6.8 and 6.1.1.4'

loop_
_geom_angle_atom_site_label_1
_geom_angle_atom_site_label_2
_geom_angle_atom_site_label_3
_geom_angle
C7 C2 C3 120.2(3)
C7 C2 C1 118.6(3)
C3 C2 C1 121.2(2)
C1 C6 C5 118.1(2)
C1 C6 C14 111.7(2)
C5 C6 C14 102.3(2)
C1 C6 H6 108.1(16)
C5 C6 H6 107.2(16)
C14 C6 H6 109.1(16)
C2 C3 C10 118.7(3)
C2 C3 C4 122.1(2)
C10 C3 C4 119.2(3)
O1 C1 C6 120.2(3)
O1 C1 C2 119.6(3)
C6 C1 C2 120.2(2)
O2 C4 C3 121.0(3)
O2 C4 C5 118.7(3)
C3 C4 C5 120.3(2)
C4 C5 C6 118.0(2)
C4 C5 C11 112.4(2)
C6 C5 C11 102.6(2)
C4 C5 H5 108.9(16)
C6 C5 H5 109.0(16)
C11 C5 H5 105.2(16)
C13 C12 C11 107.7(3)
C13 C12 H12 130.(2)
C11 C12 H12 121.7(19)
C13 C14 C15 100.8(3)
C13 C14 C6 105.0(2)
C15 C14 C6 101.0(3)
C13 C14 H14 116.0(18)
C15 C14 H14 117.6(19)
C6 C14 H14 114.3(18)
C8 C7 C2 119.8(3)
C8 C7 H7 119.(2)
C2 C7 H7 121.(2)
C12 C13 C14 107.3(3)
C12 C13 H13 128.4(19)
C14 C13 H13 123.3(18)
C12 C11 C15 101.1(3)
C12 C11 C5 107.3(2)
C15 C11 C5 98.8(2)
C12 C11 H11 118.5(16)
C15 C11 H11 116.5(16)
C5 C11 H11 112.3(16)
C9 C10 C3 120.6(3)
C9 C10 H10 124.9(19)
C3 C10 H10 114.4(19)
C14 C15 C11 93.6(2)
C14 C15 H15A 115.1(19)
C11 C15 H15A 110.9(19)
C14 C15 H15B 114.2(19)
C11 C15 H15B 110.4(18)
H15A C15 H15B 111.(3)
C10 C9 C8 120.5(3)
C10 C9 H9 120.(2)
C8 C9 H9 120.(2)
C9 C8 C7 120.3(3)
C9 C8 H8 122.1(19)
C7 C8 H8 117.6(19)
O2A C4A C3A 119.6(3)
O2A C4A C5A 120.0(3)
C3A C4A C5A 120.4(2)
C7A C2A C3A 119.2(3)
C7A C2A C1A 119.4(3)
C3A C2A C1A 121.5(2)
C10A C3A C2A 118.9(3)
C10A C3A C4A 120.1(3)
C2A C3A C4A 121.0(2)
C1A C6A C5A 117.6(2)
C1A C6A C14A 111.4(3)
C5A C6A C14A 102.6(2)
C1A C6A H6A 108.2(16)
C5A C6A H6A 107.6(16)
C14A C6A H6A 109.1(16)
O1A C1A C2A 120.3(3)
O1A C1A C6A 119.5(3)
C2A C1A C6A 120.3(2)
C4A C5A C6A 118.3(2)
C4A C5A C11A 112.2(2)
C6A C5A C11A 102.4(2)
C4A C5A H5A 106.8(17)
C6A C5A H5A 109.2(17)
C11A C5A H5A 107.5(17)
C13A C12A C11A 107.2(3)
C13A C12A H12A 126.(2)
C11A C12A H12A 126.(2)
C8A C7A C2A 120.5(3)
C8A C7A H7A 123.(2)
C2A C7A H7A 117.(2)
C9A C10A C3A 121.1(3)
C9A C10A H10A 122.(2)
C3A C10A H10A 117.(2)
C13A C14A C15A 100.7(3)
C13A C14A C6A 106.6(3)
C15A C14A C6A 100.4(3)
C13A C14A H14A 118.0(18)
C15A C14A H14A 115.3(17)
C6A C14A H14A 113.7(17)
C10A C9A C8A 119.4(4)
C10A C9A H9A 123.(2)
C8A C9A H9A 117.(2)
C12A C11A C15A 100.9(3)
C12A C11A C5A 107.1(3)
C15A C11A C5A 99.8(3)
C12A C11A H11A 117.(2)
C15A C11A H11A 117.4(19)
C5A C11A H11A 113.(2)
C12A C13A C14A 107.5(3)
C12A C13A H13A 124.(2)
C14A C13A H13A 128.(2)
C7A C8A C9A 120.8(4)
C7A C8A H8A 122.(2)
C9A C8A H8A 118.(2)
C14A C15A C11A 93.1(3)
C14A C15A H15C 114.(2)
C11A C15A H15C 110.(2)
C14A C15A H15D 107.(2)
C11A C15A H15D 114.3(19)
H15C C15A H15D 116.(3)

loop_
_geom_bond_atom_site_label_1
_geom_bond_atom_site_label_2
_geom_bond_site_symmetry_2
_geom_bond_distance
_geom_bond_publ_flag
O1 C1 . 1.217(3) ?
C2 C7 . 1.387(4) ?
C2 C3 . 1.395(4) ?
C2 C1 . 1.498(4) ?
C6 C1 . 1.495(4) ?
C6 C5 . 1.544(4) ?
C6 C14 . 1.564(4) ?
C6 H6 . .94(3) ?
C3 C10 . 1.402(4) ?
C3 C4 . 1.474(4) ?
O2 C4 . 1.221(3) ?
C4 C5 . 1.503(4) ?
C5 C11 . 1.569(4) ?
C5 H5 . 1.01(3) ?
C12 C13 . 1.319(4) ?
C12 C11 . 1.493(4) ?
C12 H12 . .98(3) ?
C14 C13 . 1.509(4) ?
C14 C15 . 1.517(4) ?
C14 H14 . .95(3) ?
C7 C8 . 1.384(4) ?
C7 H7 . .95(3) ?
C13 H13 . .99(3) ?
C11 C15 . 1.529(4) ?
C11 H11 . .98(3) ?
C10 C9 . 1.363(5) ?
C10 H10 . .91(3) ?
C15 H15A . 1.01(3) ?
C15 H15B . 1.01(3) ?
C9 C8 . 1.376(5) ?
C9 H9 . .94(3) ?
C8 H8 . .98(3) ?
O1A C1A . 1.218(3) ?
C4A O2A . 1.223(3) ?
C4A C3A . 1.480(4) ?
C4A C5A . 1.488(4) ?
C2A C7A . 1.396(4) ?
C2A C3A . 1.401(4) ?
C2A C1A . 1.481(4) ?
C3A C10A . 1.393(4) ?
C6A C1A . 1.492(4) ?
C6A C5A . 1.540(4) ?
C6A C14A . 1.559(4) ?
C6A H6A . .95(3) ?
C5A C11A . 1.566(4) ?
C5A H5A . .94(3) ?
C12A C13A . 1.327(5) ?
C12A C11A . 1.490(5) ?
C12A H12A . .95(3) ?
C7A C8A . 1.363(5) ?
C7A H7A . .95(3) ?
C10A C9A . 1.371(5) ?
C10A H10A . .94(3) ?
C14A C13A . 1.496(5) ?
C14A C15A . 1.522(5) ?
C14A H14A . .97(3) ?
C9A C8A . 1.384(5) ?
C9A H9A . .98(4) ?
C11A C15A . 1.531(5) ?
C11A H11A . .97(3) ?
C13A H13A . .93(3) ?
C8A H8A . .95(4) ?
C15A H15C . 1.01(4) ?
C15A H15D . 1.02(3) ?

loop_
_geom_torsion_atom_site_label_1
_geom_torsion_atom_site_label_2
_geom_torsion_atom_site_label_3
_geom_torsion_atom_site_label_4
_geom_torsion
C7 C2 C3 C10 1.5(4)
C1 C2 C3 C10 -176.5(2)
C7 C2 C3 C4 179.6(3)
C1 C2 C3 C4 1.7(4)
C5 C6 C1 O1 176.8(3)
C14 C6 C1 O1 58.7(4)
C5 C6 C1 C2 -2.7(4)
C14 C6 C1 C2 -120.8(3)
C7 C2 C1 O1 1.9(4)
C3 C2 C1 O1 179.9(3)
C7 C2 C1 C6 -178.6(3)
C3 C2 C1 C6 -0.6(4)
C2 C3 C4 O2 -178.2(3)
C10 C3 C4 O2 -0.1(4)
C2 C3 C4 C5 0.8(4)
C10 C3 C4 C5 179.0(3)
O2 C4 C5 C6 174.9(3)
C3 C4 C5 C6 -4.1(4)
O2 C4 C5 C11 -66.0(4)
C3 C4 C5 C11 114.9(3)
C1 C6 C5 C4 5.0(4)
C14 C6 C5 C4 128.0(3)
C1 C6 C5 C11 -119.1(3)
C14 C6 C5 C11 3.9(3)
C1 C6 C14 C13 56.9(3)
C5 C6 C14 C13 -70.3(3)
C1 C6 C14 C15 161.4(2)
C5 C6 C14 C15 34.1(3)
C3 C2 C7 C8 -0.8(4)
C1 C2 C7 C8 177.1(3)
C11 C12 C13 C14 0.3(3)
C15 C14 C13 C12 -33.3(3)
C6 C14 C13 C12 71.3(3)
C13 C12 C11 C15 32.5(3)
C13 C12 C11 C5 -70.5(3)
C4 C5 C11 C12 -63.3(3)
C6 C5 C11 C12 64.4(3)
C4 C5 C11 C15 -167.9(3)
C6 C5 C11 C15 -40.2(3)
C2 C3 C10 C9 -0.6(4)
C4 C3 C10 C9 -178.8(3)
C13 C14 C15 C11 49.2(3)
C6 C14 C15 C11 -58.6(3)
C12 C11 C15 C14 -49.3(3)
C5 C11 C15 C14 60.4(3)
C3 C10 C9 C8 -1.0(5)
C10 C9 C8 C7 1.6(5)
C2 C7 C8 C9 -0.7(5)
C7A C2A C3A C10A -3.5(4)
C1A C2A C3A C10A 176.4(3)
C7A C2A C3A C4A 176.2(3)
C1A C2A C3A C4A -3.9(4)
O2A C4A C3A C10A -2.8(4)
C5A C4A C3A C10A 174.9(3)
O2A C4A C3A C2A 177.5(3)
C5A C4A C3A C2A -4.9(4)
C7A C2A C1A O1A 9.4(4)
C3A C2A C1A O1A -170.5(3)
C7A C2A C1A C6A -170.6(3)
C3A C2A C1A C6A 9.5(4)
C5A C6A C1A O1A 173.8(3)
C14A C6A C1A O1A -68.2(4)
C5A C6A C1A C2A -6.2(4)
C14A C6A C1A C2A 111.7(3)
O2A C4A C5A C6A -174.7(3)
C3A C4A C5A C6A 7.7(4)
O2A C4A C5A C11A 66.4(4)
C3A C4A C5A C11A -111.3(3)
C1A C6A C5A C4A -2.1(4)
C14A C6A C5A C4A -124.7(3)
C1A C6A C5A C11A 121.8(3)
C14A C6A C5A C11A -0.8(3)
C3A C2A C7A C8A 1.7(4)
C1A C2A C7A C8A -178.2(3)
C2A C3A C10A C9A 2.7(4)
C4A C3A C10A C9A -177.0(3)
C1A C6A C14A C13A -59.0(3)
C5A C6A C14A C13A 67.7(3)
C1A C6A C14A C15A -163.6(3)
C5A C6A C14A C15A -36.8(3)
C3A C10A C9A C8A 0.0(5)
C13A C12A C11A C15A -33.3(3)
C13A C12A C11A C5A 70.6(3)
C4A C5A C11A C12A 61.0(3)
C6A C5A C11A C12A -66.9(3)
C4A C5A C11A C15A 165.8(3)
C6A C5A C11A C15A 37.8(3)
C11A C12A C13A C14A -0.1(4)
C15A C14A C13A C12A 33.6(3)
C6A C14A C13A C12A -70.7(3)
C2A C7A C8A C9A 1.0(5)
C10A C9A C8A C7A -1.9(5)
C13A C14A C15A C11A -49.9(3)
C6A C14A C15A C11A 59.4(3)
C12A C11A C15A C14A 50.1(3)
C5A C11A C15A C14A -59.6(3)

loop_
_cod_related_entry_id
_cod_related_entry_database
_cod_related_entry_code
1 ChemSpider 233591
